data_4300542
loop_
_publ_author_name
'Heinze, Katja'
'Reinhart, Anja'

_publ_section_title
;
Linking Heteroleptic Cu(II) Dipyrromethene Complexes via Hydrogen Bonds,
 Coordinative Bonds and Covalent Bonds
;
_journal_name_full 'Inorganic Chemistry'
_journal_paper_doi 10.1021/ic0515047
_journal_year 2006
_chemical_formula_moiety 'C22 H20 Cu N2 O4'
_chemical_formula_sum 'C22 H20 Cu N2 O4'
_chemical_formula_weight 439.94
_space_group_IT_number 14
_symmetry_cell_setting monoclinic
_symmetry_space_group_name_Hall '-P 2ybc'
_symmetry_space_group_name_H-M 'P 1 21/c 1'
_cell_angle_alpha 90.00
_cell_angle_beta 105.81(3)
_cell_angle_gamma 90.00
_cell_formula_units_Z 4
_cell_length_a 10.144(2)
_cell_length_b 23.902(5)
_cell_length_c 8.3310(17)
_cell_measurement_temperature 200
_cell_volume 1943.5(7)
_diffrn_ambient_temperature 200
_exptl_crystal_density_diffrn 1.504
_cod_original_sg_symbol_H-M 'P 21/c'
_cod_database_code 4300542

loop_
_symmetry_equiv_pos_as_xyz
'x, y, z'
'-x, y+1/2, -z+1/2'
'-x, -y, -z'
'x, -y-1/2, z-1/2'

loop_
_atom_site_label
_atom_site_type_symbol
_atom_site_fract_x
_atom_site_fract_y
_atom_site_fract_z
_atom_site_U_iso_or_equiv
_atom_site_adp_type
_atom_site_occupancy
_atom_site_symmetry_multiplicity
_atom_site_calc_flag
_atom_site_refinement_flags
_atom_site_disorder_assembly
_atom_site_disorder_group
Cu1 Cu 0.58314(3) 0.785733(12) 0.79859(4) 0.02335(11) Uani 1 1 d . . .
O1 O -0.0109(2) 1.10103(8) 0.9094(3) 0.0321(5) Uani 1 1 d . . .
O2 O 0.74848(19) 0.78595(7) 0.7268(2) 0.0271(4) Uani 1 1 d . . .
O3 O 0.58367(19) 0.70469(7) 0.8054(2) 0.0275(4) Uani 1 1 d . . .
O4 O -0.15455(19) 1.05867(7) 0.6892(2) 0.0297(4) Uani 1 1 d . . .
N1 N 0.4209(2) 0.78561(8) 0.8817(3) 0.0220(5) Uani 1 1 d . . .
N2 N 0.5664(2) 0.86620(9) 0.7554(3) 0.0237(5) Uani 1 1 d . . .
C1 C 0.0539(3) 1.01318(11) 0.8176(3) 0.0251(6) Uani 1 1 d . . .
C2 C 0.0195(3) 0.96834(11) 0.7069(4) 0.0279(6) Uani 1 1 d . . .
H2 H -0.0661 0.9671 0.6297 0.022(3) Uiso 1 1 calc R . .
C3 C 0.1132(3) 0.92566(11) 0.7122(4) 0.0286(6) Uani 1 1 d . . .
H3 H 0.0896 0.8958 0.6383 0.022(3) Uiso 1 1 calc R . .
C4 C 0.2421(3) 0.92689(10) 0.8265(3) 0.0246(6) Uani 1 1 d . . .
C5 C 0.2747(3) 0.97138(10) 0.9396(3) 0.0259(6) Uani 1 1 d . . .
H5 H 0.3600 0.9726 1.0176 0.022(3) Uiso 1 1 calc R . .
C6 C 0.1805(3) 1.01364(10) 0.9359(3) 0.0254(6) Uani 1 1 d . . .
H6 H 0.2022 1.0426 1.0132 0.022(3) Uiso 1 1 calc R . .
C7 C -0.0378(3) 1.06222(11) 0.8137(4) 0.0257(6) Uani 1 1 d . . .
C8 C 0.3481(3) 0.88358(10) 0.8242(3) 0.0227(6) Uani 1 1 d . . .
C9 C 0.3295(3) 0.82989(10) 0.8809(3) 0.0224(6) Uani 1 1 d . . .
C10 C 0.2242(3) 0.81077(11) 0.9500(3) 0.0255(6) Uani 1 1 d . . .
H10 H 0.1506 0.8317 0.9635 0.032(3) Uiso 1 1 calc R . .
C11 C 0.2512(3) 0.75575(11) 0.9931(4) 0.0263(6) Uani 1 1 d . . .
H11 H 0.2002 0.7322 1.0420 0.032(3) Uiso 1 1 calc R . .
C12 C 0.3722(3) 0.74202(10) 0.9485(3) 0.0245(6) Uani 1 1 d . . .
H12 H 0.4131 0.7069 0.9638 0.032(3) Uiso 1 1 calc R . .
C13 C 0.4590(3) 0.90092(10) 0.7677(3) 0.0230(6) Uani 1 1 d . . .
C14 C 0.4820(3) 0.95525(11) 0.7090(3) 0.0270(6) Uani 1 1 d . . .
H14 H 0.4257 0.9864 0.7020 0.032(3) Uiso 1 1 calc R . .
C15 C 0.6028(3) 0.95288(11) 0.6647(4) 0.0299(6) Uani 1 1 d . . .
H15 H 0.6444 0.9820 0.6230 0.032(3) Uiso 1 1 calc R . .
C16 C 0.6510(3) 0.89783(11) 0.6949(4) 0.0286(6) Uani 1 1 d . . .
H16 H 0.7316 0.8849 0.6753 0.032(3) Uiso 1 1 calc R . .
C17 C -0.2452(3) 1.10608(12) 0.6761(4) 0.0364(7) Uani 1 1 d . . .
H17A H -0.2788 1.1077 0.7732 0.045(5) Uiso 1 1 calc R . .
H17B H -0.3209 1.1022 0.5783 0.045(5) Uiso 1 1 calc R . .
H17C H -0.1961 1.1399 0.6682 0.045(5) Uiso 1 1 calc R . .
C20 C 0.9237(3) 0.75760(12) 0.6070(4) 0.0324(7) Uani 1 1 d . . .
H20A H 0.9024 0.7881 0.5292 0.062(5) Uiso 1 1 calc R . .
H20B H 0.9482 0.7253 0.5530 0.062(5) Uiso 1 1 calc R . .
H20C H 0.9990 0.7679 0.7000 0.062(5) Uiso 1 1 calc R . .
C21 C 0.8002(3) 0.74429(11) 0.6681(3) 0.0268(6) Uani 1 1 d . . .
C22 C 0.7534(3) 0.68946(11) 0.6634(4) 0.0283(6) Uani 1 1 d . . .
H22 H 0.7924 0.6628 0.6093 0.038(9) Uiso 1 1 calc R . .
C23 C 0.6512(3) 0.67239(11) 0.7355(3) 0.0270(6) Uani 1 1 d . . .
C24 C 0.6174(3) 0.61136(11) 0.7373(4) 0.0325(7) Uani 1 1 d . . .
H24A H 0.6993 0.5906 0.7876 0.062(5) Uiso 1 1 calc R . .
H24B H 0.5791 0.5986 0.6250 0.062(5) Uiso 1 1 calc R . .
H24C H 0.5522 0.6058 0.8004 0.062(5) Uiso 1 1 calc R . .

loop_
_atom_site_aniso_label
_atom_site_aniso_U_11
_atom_site_aniso_U_22
_atom_site_aniso_U_33
_atom_site_aniso_U_23
_atom_site_aniso_U_13
_atom_site_aniso_U_12
Cu1 0.02409(18) 0.01931(17) 0.0284(2) 0.00024(13) 0.01002(14) 0.00224(14)
O1 0.0282(11) 0.0243(10) 0.0450(13) -0.0053(9) 0.0118(9) 0.0013(8)
O2 0.0262(10) 0.0242(10) 0.0342(11) -0.0021(8) 0.0141(9) 0.0027(8)
O3 0.0287(10) 0.0214(9) 0.0354(11) 0.0003(8) 0.0141(9) 0.0056(8)
O4 0.0291(11) 0.0252(10) 0.0333(11) -0.0016(8) 0.0059(9) 0.0085(8)
N1 0.0212(11) 0.0176(10) 0.0266(12) -0.0010(8) 0.0056(9) 0.0008(9)
N2 0.0242(12) 0.0215(11) 0.0264(13) -0.0010(9) 0.0084(10) 0.0012(9)
C1 0.0257(14) 0.0217(13) 0.0312(16) 0.0022(10) 0.0129(12) 0.0016(11)
C2 0.0228(14) 0.0271(14) 0.0323(16) -0.0003(11) 0.0050(12) 0.0014(12)
C3 0.0309(16) 0.0221(14) 0.0339(17) -0.0043(11) 0.0105(13) 0.0007(12)
C4 0.0260(14) 0.0208(13) 0.0298(16) 0.0020(10) 0.0126(12) 0.0007(11)
C5 0.0258(15) 0.0238(13) 0.0272(15) -0.0008(11) 0.0056(12) -0.0003(11)
C6 0.0308(15) 0.0209(13) 0.0262(15) -0.0043(10) 0.0108(12) -0.0009(11)
C7 0.0244(14) 0.0222(13) 0.0321(16) 0.0020(11) 0.0104(12) 0.0000(11)
C8 0.0248(14) 0.0195(12) 0.0232(14) -0.0018(10) 0.0052(11) 0.0029(11)
C9 0.0228(14) 0.0200(12) 0.0237(14) -0.0028(10) 0.0050(11) 0.0016(11)
C10 0.0215(14) 0.0238(13) 0.0313(16) -0.0028(11) 0.0073(12) 0.0007(11)
C11 0.0255(14) 0.0243(14) 0.0299(15) -0.0008(11) 0.0090(12) -0.0039(11)
C12 0.0250(14) 0.0189(13) 0.0283(15) 0.0000(10) 0.0053(12) -0.0015(11)
C13 0.0260(14) 0.0192(12) 0.0234(14) -0.0018(10) 0.0059(11) 0.0002(11)
C14 0.0319(16) 0.0196(13) 0.0289(16) 0.0009(10) 0.0072(12) 0.0004(12)
C15 0.0334(16) 0.0221(14) 0.0350(17) 0.0022(11) 0.0108(13) -0.0034(12)
C16 0.0294(15) 0.0264(14) 0.0314(16) -0.0008(11) 0.0107(13) -0.0031(12)
C17 0.0341(17) 0.0322(16) 0.0398(19) -0.0013(13) 0.0048(14) 0.0115(13)
C20 0.0239(15) 0.0363(16) 0.0378(18) -0.0048(13) 0.0096(13) -0.0019(13)
C21 0.0208(14) 0.0349(15) 0.0234(15) 0.0005(11) 0.0038(11) 0.0037(12)
C22 0.0244(14) 0.0269(14) 0.0328(16) -0.0060(12) 0.0064(12) 0.0044(12)
C23 0.0262(15) 0.0247(14) 0.0276(15) -0.0017(11) 0.0032(12) 0.0056(11)
C24 0.0369(17) 0.0260(15) 0.0358(17) -0.0036(12) 0.0120(14) 0.0034(13)

loop_
_geom_bond_atom_site_label_1
_geom_bond_atom_site_label_2
_geom_bond_distance
_geom_bond_site_symmetry_2
_geom_bond_publ_flag
Cu1 O2 1.9282(19) . ?
Cu1 O3 1.9380(18) . ?
Cu1 N1 1.951(2) . ?
Cu1 N2 1.956(2) . ?
O1 C7 1.205(3) . ?
O2 C21 1.283(3) . ?
O3 C23 1.274(3) . ?
O4 C7 1.348(3) . ?
O4 C17 1.445(3) . ?
N1 C12 1.338(3) . ?
N1 C9 1.406(3) . ?
N2 C16 1.340(3) . ?
N2 C13 1.396(3) . ?
C1 C6 1.390(4) . ?
C1 C2 1.395(4) . ?
C1 C7 1.491(4) . ?
C2 C3 1.387(4) . ?
C2 H2 0.9300 . ?
C3 C4 1.392(4) . ?
C3 H3 0.9300 . ?
C4 C5 1.399(4) . ?
C4 C8 1.496(4) . ?
C5 C6 1.385(4) . ?
C5 H5 0.9300 . ?
C6 H6 0.9300 . ?
C8 C13 1.395(4) . ?
C8 C9 1.398(4) . ?
C9 C10 1.421(4) . ?
C10 C11 1.371(4) . ?
C10 H10 0.9300 . ?
C11 C12 1.415(4) . ?
C11 H11 0.9300 . ?
C12 H12 0.9300 . ?
C13 C14 1.429(4) . ?
C14 C15 1.373(4) . ?
C14 H14 0.9300 . ?
C15 C16 1.402(4) . ?
C15 H15 0.9300 . ?
C16 H16 0.9300 . ?
C17 H17A 0.9600 . ?
C17 H17B 0.9600 . ?
C17 H17C 0.9600 . ?
C20 C21 1.508(4) . ?
C20 H20A 0.9600 . ?
C20 H20B 0.9600 . ?
C20 H20C 0.9600 . ?
C21 C22 1.391(4) . ?
C22 C23 1.393(4) . ?
C22 H22 0.9300 . ?
C23 C24 1.500(4) . ?
C24 H24A 0.9600 . ?
C24 H24B 0.9600 . ?
C24 H24C 0.9600 . ?
